data_7064388
loop_
_publ_author_name
'Devaraj , Karthickram'
'Bhuvanesh, Nattamai'
'Sundaravel, Karuppasamy'

_publ_section_title
;
 Nickel(II)-Flavonolate Complexes of Tetradentate 4N Donor Ligands as
 Enzyme-Substrate Models of Quercetin-2,4-Dioxygenase: Role of Ligand
 Steric and Electronic Properties on Dioxygenolysis
;
_journal_name_full 'New Journal of Chemistry'
_journal_paper_doi 10.1039/D6NJ00257A
_journal_year 2026
_chemical_formula_moiety 'C34 H33 Br2 N4 Ni O3, Cl O4'
_chemical_formula_sum 'C34 H33 Br2 Cl N4 Ni O7'
_chemical_formula_weight 863.62
_space_group_crystal_system monoclinic
_space_group_IT_number 14
_space_group_name_Hall '-P 2yn'
_space_group_name_H-M_alt 'P 1 21/n 1'
_atom_sites_solution_hydrogens geom
_atom_sites_solution_primary dual
_audit_creation_date 2024-09-09
_audit_creation_method
;
Olex2 1.5
(compiled 2023.08.24 svn.re1ec1418 for OlexSys, GUI svn.r6817)
;
_audit_update_record
;
2026-01-22 deposited with the CCDC.	2026-04-28 downloaded from the CCDC.
;
_cell_angle_alpha 90
_cell_angle_beta 105.9340(10)
_cell_angle_gamma 90
_cell_formula_units_Z 4
_cell_length_a 9.63340(10)
_cell_length_b 30.0080(2)
_cell_length_c 12.03790(10)
_cell_measurement_reflns_used 44719
_cell_measurement_temperature 100.00(10)
_cell_measurement_theta_max 79.4560
_cell_measurement_theta_min 2.9010
_cell_volume 3346.20(5)
_computing_cell_refinement 'CrysAlisPro 1.171.43.98a (Rigaku OD, 2023)'
_computing_data_collection 'CrysAlisPro system (CCD 43.128a 64-bit (release 20-06-2024))'
_computing_data_reduction 'CrysAlisPro 1.171.43.98a (Rigaku OD, 2023)'
_computing_molecular_graphics 'Olex2 1.5 (Dolomanov et al., 2009)'
_computing_publication_material 'Olex2 1.5 (Dolomanov et al., 2009)'
_computing_structure_refinement 'SHELXL 2019/1 (Sheldrick, 2015)'
_computing_structure_solution 'SHELXT 2018/2 (Sheldrick, 2018)'
_diffrn_ambient_environment N~2~
_diffrn_ambient_temperature 100.00(10)
_diffrn_detector 'Hybrid Pixel Array Detector'
_diffrn_detector_area_resol_mean 10.0000
_diffrn_detector_type HyPix
_diffrn_measured_fraction_theta_full 1.000
_diffrn_measured_fraction_theta_max 1.000
_diffrn_measurement_details
;
List of Runs (angles in degrees, time in seconds):

  # Type    Start    End  Width  t~exp~   \w     \q     \k     \f   Frames
#--------------------------------------------------------------------------
  1  \w    -64.00  25.00   0.50    0.30    --  -47.48  61.00 157.00  178
  2  \w   -120.00 -31.00   0.50    0.30    --  -47.48 -61.00  19.00  178
  3  \w    -64.00  25.00   0.50    0.30    --  -47.48  61.00 157.00  178
  4  \w   -120.00 -31.00   0.50    0.30    --  -47.48 -61.00  19.00  178
  5  \w    -75.00 -19.00   0.50    1.50    --  -91.75  61.00 157.00  112
  6  \w   -163.00 -75.00   0.50    1.50    --  -91.75 -61.00  19.00  176
  7  \w     42.00  75.00   0.50    1.50    --  113.25 -61.00  19.00   66
  8  \w     97.00 178.00   0.50    1.50    --  113.25  61.00 157.00  162
  9  \w    -12.00  28.00   0.50    0.30    --  -47.48  19.00 150.00   80
 10  \w    -62.00  25.00   0.50    0.30    --  -47.48  57.00  30.00  174
 11  \w     35.00 120.00   0.50    0.30    --   47.48  46.00 -15.21  170
 12  \w     34.00  93.00   0.50    0.30    --   47.48-125.00-120.00  118
 13  \w     31.00 120.00   0.50    0.30    --   47.48  61.00 157.00  178
 14  \w     35.00 119.00   0.50    0.30    --   47.48  45.00 -78.28  168
 15  \w    -24.00  64.00   0.50    0.30    --   47.48 -61.00  19.00  176
 16  \w   -163.00 -81.00   0.50    1.50    --  -91.75 -47.00-158.31  164
 17  \w    -49.00 -20.00   0.50    1.50    --  -91.75  45.00   0.00   58
 18  \w   -163.00 -79.00   0.50    1.50    --  -91.75 -46.00-104.06  168
 19  \w   -108.00 -83.00   0.50    1.50    --  -91.75 -47.00-136.86   50
 20  \w    -49.00 -22.00   0.50    1.50    --  -91.75  45.00 -30.00   54
 21  \w   -165.00-139.00   0.50    1.50    --  -91.75 -35.00 -85.44   52
 22  \w    -49.00 -20.00   0.50    1.50    --  -91.75  45.00 150.00   58
 23  \w   -118.00 -92.00   0.50    1.50    --  -91.75 -35.00 -85.44   52
 24  \w   -112.00 -87.00   0.50    1.50    --  -91.75 -48.00 -87.06   50
 25  \w   -114.00 -80.00   0.50    1.50    --  -91.75 -45.00-120.00   68
 26  \w    109.00 177.00   0.50    1.50    --  113.25  45.00-150.00  136
 27  \w    102.00 136.00   0.50    1.50    --  113.25  45.00  30.00   68
 28  \w    106.00 177.00   0.50    1.50    --  113.25  61.00  60.00  142
 29  \w     42.00  70.00   0.50    1.50    --  113.25 -61.00 150.00   56
 30  \w     51.00 104.00   0.50    1.50    --  113.25 -95.00 -90.00  106
 31  \w    149.00 176.00   0.50    1.50    --  113.25  15.00  60.00   54
 32  \w    131.00 156.00   0.50    1.50    --  113.25 125.00-120.00   50
 33  \w     43.00  72.00   0.50    1.50    --  113.25 -61.00-180.00   58
 34  \w     42.00 103.00   0.50    1.50    --  113.25 -95.00 120.00  122
 35  \w     42.00  74.00   0.50    1.50    --  113.25 -61.00 -30.00   64
 36  \w    143.00 178.00   0.50    1.50    --  113.25  45.00  30.00   70
 37  \w    102.00 132.00   0.50    1.50    --  113.25  45.00 -90.00   60
 38  \w    135.00 178.00   0.50    1.50    --  113.25  77.00-150.00   86
 39  \w    146.00 174.00   0.50    1.50    --  113.25  30.00 -30.00   56
 40  \w    105.00 131.00   0.50    1.50    --  113.25  30.00 -30.00   52
 41  \w    111.00 152.00   0.50    1.50    --  113.25  30.00 -60.00   82
 42  \w    151.00 177.00   0.50    1.50    --  113.25  45.00-120.00   52
 43  \w    106.00 151.00   0.50    1.50    --  113.25  61.00-120.00   90
 44  \w    105.00 145.00   0.50    1.50    --  113.25  45.00-120.00   80
 45  \w     42.00  75.00   0.50    1.50    --  113.25 -61.00 -90.00   66
 46  \w    111.00 136.00   0.50    1.50    --  113.25 -77.00 -60.00   50
 47  \w     47.00  73.00   0.50    1.50    --  113.25 -61.00   0.00   52
 48  \w    101.00 143.00   0.50    1.50    --  113.25  45.00 -30.00   84
 49  \w    140.00 165.00   0.50    1.50    --  113.25  77.00  90.00   50
 50  \w    106.00 132.00   0.50    1.50    --  113.25  61.00 -90.00   52
 51  \w    148.00 174.00   0.50    1.50    --  113.25  61.00 -90.00   52
 52  \w     66.00  97.00   0.50    1.50    --  113.25 -77.00 -60.00   62
 53  \w    117.00 150.00   0.50    1.50    --  113.25  77.00-180.00   66
 54  \w    106.00 176.00   0.50    1.50    --  113.25  61.00 -60.00  140
 55  \w    129.00 175.00   0.50    1.50    --  113.25  45.00  90.00   92
 56  \w     78.00 109.00   0.50    1.50    --  113.25-125.00 150.00   62
 57  \w    108.00 134.00   0.50    1.50    --  113.25  45.00 -60.00   52
 58  \w     58.00 104.00   0.50    1.50    --  113.25 -95.00  90.00   92
 59  \w     43.00  69.00   0.50    1.50    --  113.25 -77.00 120.00   52
 60  \w    106.00 132.00   0.50    1.50    --  113.25 -77.00 120.00   52
 61  \w     42.00  73.00   0.50    1.50    --  113.25 -61.00  60.00   62
 62  \w    101.00 177.00   0.50    1.50    --  113.25  45.00 150.00  152
 63  \w     46.00  74.00   0.50    1.50    --  113.25 -61.00 -60.00   56
 64  \w     44.00  71.00   0.50    1.50    --  113.25-125.00 150.00   54
;
_diffrn_measurement_device 'four-circle diffractometer'
_diffrn_measurement_device_type 'XtaLAB Synergy, Dualflex, HyPix'
_diffrn_measurement_method '\w scans'
_diffrn_orient_matrix_type 'CrysAlisPro convention (1999,Acta A55,543-557)'
_diffrn_orient_matrix_UB_11 -0.1188513000
_diffrn_orient_matrix_UB_12 0.0009060000
_diffrn_orient_matrix_UB_13 -0.1156160000
_diffrn_orient_matrix_UB_21 0.0824733000
_diffrn_orient_matrix_UB_22 0.0368542000
_diffrn_orient_matrix_UB_23 -0.0444585000
_diffrn_orient_matrix_UB_31 0.0820144000
_diffrn_orient_matrix_UB_32 -0.0357145000
_diffrn_orient_matrix_UB_33 -0.0487654000
_diffrn_radiation_monochromator mirror
_diffrn_radiation_probe x-ray
_diffrn_radiation_type 'Cu K\a'
_diffrn_radiation_wavelength 1.54184
_diffrn_reflns_av_R_equivalents 0.0244
_diffrn_reflns_av_unetI/netI 0.0105
_diffrn_reflns_Laue_measured_fraction_full 1.000
_diffrn_reflns_Laue_measured_fraction_max 1.000
_diffrn_reflns_limit_h_max 12
_diffrn_reflns_limit_h_min -12
_diffrn_reflns_limit_k_max 37
_diffrn_reflns_limit_k_min -37
_diffrn_reflns_limit_l_max 14
_diffrn_reflns_limit_l_min -15
_diffrn_reflns_number 68828
_diffrn_reflns_point_group_measured_fraction_full 1.000
_diffrn_reflns_point_group_measured_fraction_max 1.000
_diffrn_reflns_theta_full 67.684
_diffrn_reflns_theta_max 74.498
_diffrn_reflns_theta_min 2.945
_diffrn_source 'micro-focus sealed X-ray tube'
_diffrn_source_current '1 mA'
_diffrn_source_type 'PhotonJet (Cu) X-ray Source'
_diffrn_source_voltage '50 kV'
_exptl_absorpt_coefficient_mu 4.841
_exptl_absorpt_correction_T_max 1.000
_exptl_absorpt_correction_T_min 0.529
_exptl_absorpt_correction_type gaussian
_exptl_absorpt_process_details
;
CrysAlisPro 1.171.43.98a (Rigaku Oxford Diffraction, 2023) 
Numerical absorption correction based on gaussian integration over 
a multifaceted crystal model 
Empirical absorption correction using spherical harmonics, 
implemented in SCALE3 ABSPACK scaling algorithm. 
;
_exptl_crystal_colour blue
_exptl_crystal_colour_primary blue
_exptl_crystal_density_diffrn 1.714
_exptl_crystal_description block
_exptl_crystal_F_000 1744
_exptl_crystal_size_max 0.177
_exptl_crystal_size_mid 0.143
_exptl_crystal_size_min 0.034
_refine_diff_density_max 1.273
_refine_diff_density_min -1.168
_refine_diff_density_rms 0.085
_refine_ls_extinction_method none
_refine_ls_goodness_of_fit_ref 1.054
_refine_ls_hydrogen_treatment constr
_refine_ls_matrix_type full
_refine_ls_number_parameters 824
_refine_ls_number_reflns 6828
_refine_ls_number_restraints 2434
_refine_ls_restrained_S_all 1.004
_refine_ls_R_factor_all 0.0665
_refine_ls_R_factor_gt 0.0653
_refine_ls_shift/su_max 0.001
_refine_ls_shift/su_mean 0.000
_refine_ls_structure_factor_coef Fsqd
_refine_ls_weighting_details 'w=1/[\s^2^(Fo^2^)+(0.0613P)^2^+11.2321P] where P=(Fo^2^+2Fc^2^)/3'
_refine_ls_weighting_scheme calc
_refine_ls_wR_factor_gt 0.1585
_refine_ls_wR_factor_ref 0.1592
_reflns_Friedel_coverage 0.000
_reflns_number_gt 6605
_reflns_number_total 6828
_reflns_threshold_expression 'I > 2\s(I)'
_cod_data_source_file d6nj00257a2.cif
_cod_data_source_block kskr30a
_cod_database_code 7064388
_shelx_shelxl_version_number 2019/1
_chemical_oxdiff_formula C34H33Br2N4ClNiO7
_shelx_space_group_comment
;
The symmetry employed for this shelxl refinement is uniquely defined
by the following loop, which should always be used as a source of
symmetry information in preference to the above space-group names.
They are only intended as comments.
;
_shelx_estimated_absorpt_t_max 0.853
_shelx_estimated_absorpt_t_min 0.481
_olex2_refinement_description
;
1. Fixed Uiso
 At 1.2 times of:
  All C(H) groups, All C(H,H) groups
2. Restrained distances
 C25-C24 \\sim C26-C25 \\sim C24-C23 \\sim C23-C22 \\sim C27-C22 \\sim C27-C26
 with sigma of 0.01
 Ni1-N2A \\sim Ni1-N2
 with sigma of 0.01
 Ni1-N3A \\sim Ni1-N3
 with sigma of 0.01
3. Uiso/Uaniso restraints and constraints
Ni1 \\sim Br1 \\sim Br2 \\sim N1 \\sim N2 \\sim N3 \\sim C1 \\sim C2 \\sim C3
\\sim C4 \\sim C5 \\sim C6 \\sim C7 \\sim C8 \\sim C9 \\sim C10 \\sim C11 \\sim
C12 \\sim N4 \\sim C13 \\sim C14 \\sim C15 \\sim C16 \\sim C17 \\sim C18 \\sim
C19 \\sim O1 \\sim O2 \\sim O3 \\sim C20 \\sim C21 \\sim C22 \\sim C23 \\sim
C24 \\sim C25 \\sim C26 \\sim C27 \\sim C28 \\sim C29 \\sim C30 \\sim C31 \\sim
C32 \\sim C33 \\sim C34 \\sim Br1A \\sim Br2A \\sim N1A \\sim N2A \\sim N3A
\\sim C1A \\sim C2A \\sim C3A \\sim C4A \\sim C5A \\sim C6A \\sim C7A \\sim C8A
\\sim C9A \\sim C10A \\sim C11A \\sim C12A \\sim N4A \\sim C13A \\sim C14A
\\sim C15A \\sim C16A \\sim C17A \\sim C18A \\sim C19A \\sim O1A \\sim O2A
\\sim O3A \\sim C20A \\sim C21A \\sim C22A \\sim C23A \\sim C24A \\sim C25A
\\sim C26A \\sim C27A \\sim C28A \\sim C29A \\sim C30A \\sim C31A \\sim C32A
\\sim C33A \\sim C34A: within 2A with sigma of 0.01 and sigma for terminal
atoms of 0.02 within 2A
Uanis(C17A) = Uanis(C17)
4. Rigid body (RIGU) restrains
 Ni1, Br1, Br2, N1, N2, N3, C1, C2, C3, C4, C5, C6, C7, C8, C9, C10, C11, C12,
 N4, C13, C14, C15, C16, C17, C18, C19, O1, O2, O3, C20, C21, C22, C23, C24,
 C25, C26, C27, C28, C29, C30, C31, C32, C33, C34, Br1A, Br2A, N1A, N2A, N3A,
 C1A, C2A, C3A, C4A, C5A, C6A, C7A, C8A, C9A, C10A, C11A, C12A, N4A, C13A, C14A,
  C15A, C16A, C17A, C18A, C19A, O1A, O2A, O3A, C20A, C21A, C22A, C23A, C24A,
 C25A, C26A, C27A, C28A, C29A, C30A, C31A, C32A, C33A, C34A
 with sigma for 1-2 distances of 0.01 and sigma for 1-3 distances of 0.01
5. Same fragment restrains
{O1, O2, O3, C20, C21, C22, C23, C24, C25, C26, C27, C28, C29, C30, C31, C32,
C33, C34} sigma for 1-2: 0.01, 1-3: 0.04
as in
{O1A, O2A, O3A, C20A, C21A, C22A, C23A, C24A, C25A, C26A, C27A, C28A, C29A,
C30A, C31A, C32A, C33A, C34A}
{N4, C13, C14, C15, C16, C17, C18, C19} sigma for 1-2: 0.01, 1-3: 0.04
as in
{N4A, C13A, C14A, C15A, C16A, C17A, C18A, C19A}
{Br1, Br2, N1, N2, N3, C1, C2, C3, C4, C5, C6, C7, C8, C9, C10, C11, C12} sigma
for 1-2: 0.01, 1-3: 0.04
as in
{Br1A, Br2A, N1A, N2A, N3A, C1A, C2A, C3A, C4A, C5A, C6A, C7A, C8A, C9A, C10A,
C11A, C12A}
6. Others
 Sof(Br1A)=Sof(Br2A)=Sof(N1A)=Sof(N2A)=Sof(N3A)=Sof(C1A)=Sof(C2A)=Sof(H2A)=
 Sof(C3A)=Sof(H3A)=Sof(C4A)=Sof(H4A)=Sof(C5A)=Sof(C6A)=Sof(H6AA)=Sof(H6AB)=
 Sof(C7A)=Sof(H7AA)=Sof(H7AB)=Sof(C8A)=Sof(C9A)=Sof(H9A)=Sof(C10A)=Sof(H10A)=
 Sof(C11A)=Sof(H11A)=Sof(C12A)=Sof(N4A)=Sof(C13A)=Sof(H13C)=Sof(H13D)=Sof(C14A)=
 Sof(H14C)=Sof(H14D)=Sof(C15A)=Sof(H15C)=Sof(H15D)=Sof(C16A)=Sof(H16C)=
 Sof(H16D)=Sof(C17A)=Sof(H17C)=Sof(H17D)=Sof(C18A)=Sof(H18C)=Sof(H18D)=
 Sof(C19A)=Sof(H19C)=Sof(H19D)=Sof(O1A)=Sof(O2A)=Sof(O3A)=Sof(C20A)=Sof(C21A)=
 Sof(C22A)=Sof(C23A)=Sof(H23A)=Sof(C24A)=Sof(H24A)=Sof(C25A)=Sof(H25A)=
 Sof(C26A)=Sof(H26A)=Sof(C27A)=Sof(C28A)=Sof(C29A)=Sof(C30A)=Sof(H30A)=
 Sof(C31A)=Sof(H31A)=Sof(C32A)=Sof(H32A)=Sof(C33A)=Sof(H33A)=Sof(C34A)=
 Sof(H34A)=1-FVAR(1)
 Sof(Br1)=Sof(Br2)=Sof(N1)=Sof(N2)=Sof(N3)=Sof(C1)=Sof(C2)=Sof(H2)=Sof(C3)=
 Sof(H3)=Sof(C4)=Sof(H4)=Sof(C5)=Sof(C6)=Sof(H6A)=Sof(H6B)=Sof(C7)=Sof(H7A)=
 Sof(H7B)=Sof(C8)=Sof(C9)=Sof(H9)=Sof(C10)=Sof(H10)=Sof(C11)=Sof(H11)=Sof(C12)=
 Sof(N4)=Sof(C13)=Sof(H13A)=Sof(H13B)=Sof(C14)=Sof(H14A)=Sof(H14B)=Sof(C15)=
 Sof(H15A)=Sof(H15B)=Sof(C16)=Sof(H16A)=Sof(H16B)=Sof(C17)=Sof(H17A)=Sof(H17B)=
 Sof(C18)=Sof(H18A)=Sof(H18B)=Sof(C19)=Sof(H19A)=Sof(H19B)=Sof(O1)=Sof(O2)=
 Sof(O3)=Sof(C20)=Sof(C21)=Sof(C22)=Sof(C23)=Sof(H23)=Sof(C24)=Sof(H24)=
 Sof(C25)=Sof(H25)=Sof(C26)=Sof(H26)=Sof(C27)=Sof(C28)=Sof(C29)=Sof(C30)=
 Sof(H30)=Sof(C31)=Sof(H31)=Sof(C32)=Sof(H32)=Sof(C33)=Sof(H33)=Sof(C34)=
 Sof(H34)=FVAR(1)
7.a Secondary CH2 refined with riding coordinates:
 C6(H6A,H6B), C7(H7A,H7B), C13(H13A,H13B), C14(H14A,H14B), C15(H15A,H15B),
 C16(H16A,H16B), C17(H17A,H17B), C18(H18A,H18B), C19(H19A,H19B), C6A(H6AA,H6AB),
  C7A(H7AA,H7AB), C13A(H13C,H13D), C14A(H14C,H14D), C15A(H15C,H15D), C16A(H16C,
 H16D), C17A(H17C,H17D), C18A(H18C,H18D), C19A(H19C,H19D)
7.b Aromatic/amide H refined with riding coordinates:
 C2(H2), C3(H3), C4(H4), C9(H9), C10(H10), C11(H11), C23(H23), C24(H24),
 C25(H25), C26(H26), C30(H30), C31(H31), C32(H32), C33(H33), C34(H34), C2A(H2A),
  C3A(H3A), C4A(H4A), C9A(H9A), C10A(H10A), C11A(H11A), C23A(H23A), C24A(H24A),
 C25A(H25A), C26A(H26A), C30A(H30A), C31A(H31A), C32A(H32A), C33A(H33A),
 C34A(H34A)
;
_olex2_exptl_crystal_mounting_method 'The crystal was mounted on a MITIGEN holder'
_olex2_submission_original_sample_id KSB_240906_SDc_KSKR30a
_olex2_submission_special_instructions 'No special instructions were received'
_oxdiff_exptl_absorpt_empirical_details
;
Empirical correction (ABSPACK) includes:
- Absorption correction using spherical harmonics
- Frame scaling
- Detector area scaling
;
_oxdiff_exptl_absorpt_empirical_full_max 1.348
_oxdiff_exptl_absorpt_empirical_full_min 0.769

loop_
_space_group_symop_operation_xyz
'x, y, z'
'-x+1/2, y+1/2, -z+1/2'
'-x, -y, -z'
'x-1/2, -y-1/2, z-1/2'

loop_
_atom_site_label
_atom_site_type_symbol
_atom_site_fract_x
_atom_site_fract_y
_atom_site_fract_z
_atom_site_U_iso_or_equiv
_atom_site_adp_type
_atom_site_occupancy
_atom_site_site_symmetry_order
_atom_site_calc_flag
_atom_site_refinement_flags_posn
_atom_site_refinement_flags_adp
_atom_site_refinement_flags_occupancy
_atom_site_disorder_assembly
_atom_site_disorder_group
Ni1 Ni 0.35812(6) 0.64944(2) 0.33762(6) 0.03920(19) Uani 1 1 d D U . . .
Br1 Br 0.27968(18) 0.52929(5) 0.27152(17) 0.0655(4) Uani 0.610(3) 1 d D U P A 1
Br2 Br 0.2034(3) 0.62701(7) 0.03950(15) 0.0964(6) Uani 0.610(3) 1 d D U P A 1
N1 N 0.3132(11) 0.5902(2) 0.4465(7) 0.0402(18) Uani 0.610(3) 1 d D U P A 1
N2 N 0.2739(11) 0.6761(3) 0.4641(6) 0.0394(15) Uani 0.610(3) 1 d D U P A 1
N3 N 0.1363(6) 0.6508(4) 0.2415(6) 0.0330(19) Uani 0.610(3) 1 d D U P A 1
C1 C 0.3168(9) 0.5469(2) 0.4278(8) 0.0441(16) Uani 0.610(3) 1 d D U P A 1
C2 C 0.3427(9) 0.5143(3) 0.5123(9) 0.0458(18) Uani 0.610(3) 1 d D U P A 1
H2 H 0.340364 0.483513 0.493598 0.055 Uiso 0.610(3) 1 calc R U P A 1
C3 C 0.3721(9) 0.5289(3) 0.6253(9) 0.0486(17) Uani 0.610(3) 1 d D U P A 1
H3 H 0.394435 0.507953 0.686782 0.058 Uiso 0.610(3) 1 calc R U P A 1
C4 C 0.3691(10) 0.5739(3) 0.6490(8) 0.0487(18) Uani 0.610(3) 1 d D U P A 1
H4 H 0.388219 0.584189 0.726306 0.058 Uiso 0.610(3) 1 calc R U P A 1
C5 C 0.3375(12) 0.6037(3) 0.5568(7) 0.0436(18) Uani 0.610(3) 1 d D U P A 1
C6 C 0.3291(10) 0.6529(3) 0.5770(7) 0.0455(19) Uani 0.610(3) 1 d D U P A 1
H6A H 0.263669 0.658568 0.626143 0.055 Uiso 0.610(3) 1 calc R U P A 1
H6B H 0.425960 0.664421 0.617626 0.055 Uiso 0.610(3) 1 calc R U P A 1
C7 C 0.1141(11) 0.6731(4) 0.4294(8) 0.0375(19) Uani 0.610(3) 1 d D U P A 1
H7A H 0.074514 0.700545 0.454412 0.045 Uiso 0.610(3) 1 calc R U P A 1
H7B H 0.085048 0.647681 0.470533 0.045 Uiso 0.610(3) 1 calc R U P A 1
C8 C 0.0482(11) 0.6671(10) 0.3019(8) 0.0338(15) Uani 0.610(3) 1 d D U P A 1
C9 C -0.0964(10) 0.6750(5) 0.2488(8) 0.0404(19) Uani 0.610(3) 1 d D U P A 1
H9 H -0.156978 0.685412 0.293628 0.048 Uiso 0.610(3) 1 calc R U P A 1
C10 C -0.1535(10) 0.6681(4) 0.1329(8) 0.048(2) Uani 0.610(3) 1 d D U P A 1
H10 H -0.252873 0.673647 0.097245 0.057 Uiso 0.610(3) 1 calc R U P A 1
C11 C -0.0658(10) 0.6533(4) 0.0698(8) 0.049(2) Uani 0.610(3) 1 d D U P A 1
H11 H -0.101634 0.648613 -0.011094 0.058 Uiso 0.610(3) 1 calc R U P A 1
C12 C 0.0796(9) 0.6452(4) 0.1277(6) 0.045(2) Uani 0.610(3) 1 d D U P A 1
N4 N 0.4073(7) 0.7159(3) 0.3064(5) 0.0349(14) Uani 0.610(3) 1 d D U P A 1
C13 C 0.3057(9) 0.7244(4) 0.4745(7) 0.0381(18) Uani 0.610(3) 1 d D U P A 1
H13A H 0.329677 0.733550 0.556637 0.046 Uiso 0.610(3) 1 calc R U P A 1
H13B H 0.220429 0.741593 0.430996 0.046 Uiso 0.610(3) 1 calc R U P A 1
C14 C 0.4359(8) 0.7336(3) 0.4248(6) 0.0502(15) Uani 0.610(3) 1 d D U P A 1
H14A H 0.453280 0.766087 0.424208 0.060 Uiso 0.610(3) 1 calc R U P A 1
H14B H 0.523667 0.719382 0.474846 0.060 Uiso 0.610(3) 1 calc R U P A 1
C15 C 0.2941(8) 0.7401(2) 0.2197(7) 0.0493(15) Uani 0.610(3) 1 d D U P A 1
H15A H 0.205792 0.741628 0.246398 0.059 Uiso 0.610(3) 1 calc R U P A 1
H15B H 0.270354 0.723302 0.146065 0.059 Uiso 0.610(3) 1 calc R U P A 1
C16 C 0.3401(9) 0.7874(3) 0.1981(8) 0.0610(17) Uani 0.610(3) 1 d D U P A 1
H16A H 0.334074 0.807074 0.262610 0.073 Uiso 0.610(3) 1 calc R U P A 1
H16B H 0.274594 0.799267 0.125909 0.073 Uiso 0.610(3) 1 calc R U P A 1
C17 C 0.5015(10) 0.7866(3) 0.1879(8) 0.0658(15) Uani 0.610(3) 1 d D U P A 1
H17A H 0.512193 0.764239 0.130366 0.079 Uiso 0.610(3) 1 calc R U P A 1
H17B H 0.529422 0.816214 0.164734 0.079 Uiso 0.610(3) 1 calc R U P A 1
C18 C 0.5915(9) 0.7745(3) 0.3055(9) 0.0633(17) Uani 0.610(3) 1 d D U P A 1
H18A H 0.555339 0.786820 0.368568 0.076 Uiso 0.610(3) 1 calc R U P A 1
H18B H 0.695511 0.781046 0.318553 0.076 Uiso 0.610(3) 1 calc R U P A 1
C19 C 0.5469(8) 0.7184(2) 0.2748(9) 0.0570(15) Uani 0.610(3) 1 d D U P A 1
H19A H 0.533856 0.711426 0.192153 0.068 Uiso 0.610(3) 1 calc R U P A 1
H19B H 0.620519 0.698174 0.322980 0.068 Uiso 0.610(3) 1 calc R U P A 1
O1 O 0.5637(4) 0.63629(14) 0.4273(4) 0.0289(8) Uani 0.610(3) 1 d D U P A 1
O2 O 0.4409(4) 0.62238(15) 0.2049(4) 0.0356(10) Uani 0.610(3) 1 d D U P A 1
O3 O 0.8376(6) 0.5703(2) 0.3471(4) 0.0368(11) Uani 0.610(3) 1 d D U P A 1
C20 C 0.6363(7) 0.6129(3) 0.3716(7) 0.0310(14) Uani 0.610(3) 1 d D U P A 1
C21 C 0.5677(6) 0.60725(19) 0.2482(5) 0.0315(11) Uani 0.610(3) 1 d D U P A 1
C22 C 0.6448(7) 0.5843(2) 0.1787(5) 0.0370(12) Uani 0.610(3) 1 d D U P A 1
C23 C 0.5909(9) 0.5800(3) 0.0587(6) 0.0480(17) Uani 0.610(3) 1 d D U P A 1
H23 H 0.498652 0.591925 0.020686 0.058 Uiso 0.610(3) 1 calc R U P A 1
C24 C 0.6710(9) 0.5587(3) -0.0048(7) 0.0548(17) Uani 0.610(3) 1 d D U P A 1
H24 H 0.632474 0.556036 -0.086095 0.066 Uiso 0.610(3) 1 calc R U P A 1
C25 C 0.8054(10) 0.5412(4) 0.0473(8) 0.0580(19) Uani 0.610(3) 1 d D U P A 1
H25 H 0.858980 0.526113 0.003258 0.070 Uiso 0.610(3) 1 calc R U P A 1
C26 C 0.8603(14) 0.5462(5) 0.1658(8) 0.0518(19) Uani 0.610(3) 1 d D U P A 1
H26 H 0.953904 0.534972 0.202652 0.062 Uiso 0.610(3) 1 calc R U P A 1
C27 C 0.7814(7) 0.5672(2) 0.2321(6) 0.0385(13) Uani 0.610(3) 1 d D U P A 1
C28 C 0.7672(6) 0.59215(19) 0.4189(5) 0.0335(11) Uani 0.610(3) 1 d D U P A 1
C29 C 0.8420(8) 0.5879(3) 0.5412(6) 0.0363(14) Uani 0.610(3) 1 d D U P A 1
C30 C 0.9742(12) 0.5615(5) 0.5707(9) 0.0440(19) Uani 0.610(3) 1 d D U P A 1
H30 H 1.013942 0.549128 0.513543 0.053 Uiso 0.610(3) 1 calc R U P A 1
C31 C 1.0372(9) 0.5556(3) 0.6866(8) 0.0462(17) Uani 0.610(3) 1 d D U P A 1
H31 H 1.126185 0.539925 0.709266 0.055 Uiso 0.610(3) 1 calc R U P A 1
C32 C 0.9786(8) 0.5713(2) 0.7740(7) 0.0472(15) Uani 0.610(3) 1 d D U P A 1
H32 H 1.026163 0.565945 0.853055 0.057 Uiso 0.610(3) 1 calc R U P A 1
C33 C 0.8488(9) 0.5950(3) 0.7418(7) 0.0476(16) Uani 0.610(3) 1 d D U P A 1
H33 H 0.805298 0.605507 0.798655 0.057 Uiso 0.610(3) 1 calc R U P A 1
C34 C 0.7849(9) 0.6027(3) 0.6262(8) 0.0432(16) Uani 0.610(3) 1 d D U P A 1
H34 H 0.697339 0.619155 0.604912 0.052 Uiso 0.610(3) 1 calc R U P A 1
Br1A Br 0.2654(3) 0.53401(9) 0.2168(3) 0.0672(6) Uani 0.390(3) 1 d D U P A 2
Br2A Br 0.16419(16) 0.64298(8) 0.01373(16) 0.0508(5) Uani 0.390(3) 1 d D U P A 2
N1A N 0.3191(18) 0.5885(4) 0.4100(10) 0.037(2) Uani 0.390(3) 1 d D U P A 2
N2A N 0.2854(17) 0.6747(5) 0.4703(9) 0.039(2) Uani 0.390(3) 1 d D U P A 2
N3A N 0.1379(9) 0.6578(8) 0.2366(10) 0.034(2) Uani 0.390(3) 1 d D U P A 2
C1A C 0.3032(15) 0.5463(3) 0.3773(10) 0.040(2) Uani 0.390(3) 1 d D U P A 2
C2A C 0.3175(14) 0.5104(4) 0.4518(13) 0.045(2) Uani 0.390(3) 1 d D U P A 2
H2A H 0.305388 0.480666 0.423567 0.054 Uiso 0.390(3) 1 calc R U P A 2
C3A C 0.3499(15) 0.5193(4) 0.5685(13) 0.043(2) Uani 0.390(3) 1 d D U P A 2
H3A H 0.364873 0.495655 0.622902 0.051 Uiso 0.390(3) 1 calc R U P A 2
C4A C 0.3605(16) 0.5630(4) 0.6054(11) 0.043(2) Uani 0.390(3) 1 d D U P A 2
H4A H 0.377109 0.569836 0.684980 0.052 Uiso 0.390(3) 1 calc R U P A 2
C5A C 0.3464(18) 0.5969(4) 0.5238(11) 0.038(2) Uani 0.390(3) 1 d D U P A 2
C6A C 0.3667(12) 0.6446(4) 0.5633(11) 0.033(2) Uani 0.390(3) 1 d D U P A 2
H6AA H 0.332100 0.648576 0.632879 0.039 Uiso 0.390(3) 1 calc R U P A 2
H6AB H 0.470564 0.652319 0.583934 0.039 Uiso 0.390(3) 1 calc R U P A 2
C7A C 0.1291(18) 0.6653(7) 0.4411(12) 0.037(2) Uani 0.390(3) 1 d D U P A 2
H7AA H 0.081772 0.687735 0.478742 0.044 Uiso 0.390(3) 1 calc R U P A 2
H7AB H 0.113892 0.635625 0.471708 0.044 Uiso 0.390(3) 1 calc R U P A 2
C8A C 0.0601(17) 0.6662(16) 0.3128(13) 0.034(2) Uani 0.390(3) 1 d D U P A 2
C9A C -0.0858(15) 0.6768(7) 0.2834(12) 0.036(2) Uani 0.390(3) 1 d D U P A 2
H9A H -0.131524 0.686253 0.339914 0.043 Uiso 0.390(3) 1 calc R U P A 2
C10A C -0.1606(15) 0.6730(6) 0.1701(12) 0.041(2) Uani 0.390(3) 1 d D U P A 2
H10A H -0.261094 0.679259 0.146472 0.049 Uiso 0.390(3) 1 calc R U P A 2
C11A C -0.0915(13) 0.6604(6) 0.0909(12) 0.040(2) Uani 0.390(3) 1 d D U P A 2
H11A H -0.145030 0.655583 0.012886 0.048 Uiso 0.390(3) 1 calc R U P A 2
C12A C 0.0601(12) 0.6544(7) 0.1241(9) 0.040(2) Uani 0.390(3) 1 d D U P A 2
N4A N 0.4009(11) 0.7191(5) 0.3028(8) 0.036(2) Uani 0.390(3) 1 d D U P A 2
C13A C 0.3452(17) 0.7213(6) 0.4884(11) 0.039(2) Uani 0.390(3) 1 d D U P A 2
H13C H 0.450244 0.720414 0.526578 0.047 Uiso 0.390(3) 1 calc R U P A 2
H13D H 0.297667 0.738314 0.538112 0.047 Uiso 0.390(3) 1 calc R U P A 2
C14A C 0.3162(9) 0.7440(3) 0.3678(7) 0.0260(14) Uani 0.390(3) 1 d D U P A 2
H14C H 0.212058 0.742747 0.326714 0.031 Uiso 0.390(3) 1 calc R U P A 2
H14D H 0.346706 0.775568 0.376503 0.031 Uiso 0.390(3) 1 calc R U P A 2
C15A C 0.3558(10) 0.7286(3) 0.1776(8) 0.0350(15) Uani 0.390(3) 1 d D U P A 2
H15C H 0.251185 0.722430 0.147909 0.042 Uiso 0.390(3) 1 calc R U P A 2
H15D H 0.406918 0.707710 0.138642 0.042 Uiso 0.390(3) 1 calc R U P A 2
C16A C 0.3843(12) 0.7760(3) 0.1443(10) 0.0472(18) Uani 0.390(3) 1 d D U P A 2
H16C H 0.323836 0.795931 0.177212 0.057 Uiso 0.390(3) 1 calc R U P A 2
H16D H 0.346892 0.778125 0.059250 0.057 Uiso 0.390(3) 1 calc R U P A 2
C17A C 0.5372(14) 0.7957(5) 0.1771(14) 0.0658(15) Uani 0.390(3) 1 d D U P A 2
H17C H 0.576609 0.798763 0.109728 0.079 Uiso 0.390(3) 1 calc R U P A 2
H17D H 0.542470 0.824702 0.217440 0.079 Uiso 0.390(3) 1 calc R U P A 2
C18A C 0.6024(13) 0.7620(4) 0.2501(11) 0.0535(19) Uani 0.390(3) 1 d D U P A 2
H18C H 0.695014 0.775425 0.294006 0.064 Uiso 0.390(3) 1 calc R U P A 2
H18D H 0.628399 0.740234 0.197307 0.064 Uiso 0.390(3) 1 calc R U P A 2
C19A C 0.5575(10) 0.7287(3) 0.3505(9) 0.0402(17) Uani 0.390(3) 1 d D U P A 2
H19C H 0.614211 0.700720 0.361657 0.048 Uiso 0.390(3) 1 calc R U P A 2
H19D H 0.576004 0.744241 0.425703 0.048 Uiso 0.390(3) 1 calc R U P A 2
O1A O 0.4890(8) 0.6203(3) 0.2712(7) 0.0432(15) Uani 0.390(3) 1 d D U P A 2
O2A O 0.5496(7) 0.6453(3) 0.4914(7) 0.0427(16) Uani 0.390(3) 1 d D U P A 2
O3A O 0.8458(10) 0.5715(4) 0.3947(7) 0.0422(18) Uani 0.390(3) 1 d D U P A 2
C20A C 0.6120(11) 0.6083(5) 0.3436(11) 0.036(2) Uani 0.390(3) 1 d D U P A 2
C21A C 0.6406(10) 0.6206(3) 0.4641(8) 0.0391(17) Uani 0.390(3) 1 d D U P A 2
C22A C 0.7658(10) 0.6040(4) 0.5497(8) 0.0431(18) Uani 0.390(3) 1 d D U P A 2
C23A C 0.7916(15) 0.6095(5) 0.6677(9) 0.047(2) Uani 0.390(3) 1 d D U P A 2
H23A H 0.723215 0.625341 0.696278 0.056 Uiso 0.390(3) 1 calc R U P A 2
C24A C 0.9147(12) 0.5927(5) 0.7455(11) 0.051(2) Uani 0.390(3) 1 d D U P A 2
H24A H 0.927210 0.597046 0.825824 0.061 Uiso 0.390(3) 1 calc R U P A 2
C25A C 1.0202(14) 0.5698(5) 0.7095(12) 0.051(2) Uani 0.390(3) 1 d D U P A 2
H25A H 1.104278 0.557534 0.761280 0.061 Uiso 0.390(3) 1 calc R U P A 2
C26A C 0.9898(19) 0.5667(8) 0.5902(12) 0.044(3) Uani 0.390(3) 1 d D U P A 2
H26A H 1.063063 0.554086 0.560932 0.053 Uiso 0.390(3) 1 calc R U P A 2
C27A C 0.8645(12) 0.5799(4) 0.5090(9) 0.0406(19) Uani 0.390(3) 1 d D U P A 2
C28A C 0.7169(10) 0.5831(3) 0.3148(8) 0.0420(16) Uani 0.390(3) 1 d D U P A 2
C29A C 0.7173(15) 0.5686(5) 0.2007(9) 0.0479(19) Uani 0.390(3) 1 d D U P A 2
C30A C 0.851(2) 0.5476(9) 0.1914(15) 0.055(2) Uani 0.390(3) 1 d D U P A 2
H30A H 0.931408 0.541762 0.255657 0.066 Uiso 0.390(3) 1 calc R U P A 2
C31A C 0.8462(18) 0.5375(7) 0.0806(13) 0.064(3) Uani 0.390(3) 1 d D U P A 2
H31A H 0.930392 0.524482 0.067979 0.076 Uiso 0.390(3) 1 calc R U P A 2
C32A C 0.7301(17) 0.5444(6) -0.0163(13) 0.071(3) Uani 0.390(3) 1 d D U P A 2
H32A H 0.735495 0.535652 -0.090868 0.085 Uiso 0.390(3) 1 calc R U P A 2
C33A C 0.6069(16) 0.5642(6) -0.0014(13) 0.066(3) Uani 0.390(3) 1 d D U P A 2
H33A H 0.525807 0.569380 -0.065720 0.079 Uiso 0.390(3) 1 calc R U P A 2
C34A C 0.6035(16) 0.5761(6) 0.1073(12) 0.055(2) Uani 0.390(3) 1 d D U P A 2
H34A H 0.519281 0.589946 0.117754 0.066 Uiso 0.390(3) 1 calc R U P A 2
Cl1 Cl 0.00011(9) 0.81595(3) 0.36639(8) 0.0399(2) Uani 1 1 d . . . . .
O4 O 0.0307(4) 0.79803(14) 0.4809(3) 0.0656(10) Uani 1 1 d . . . . .
O5 O -0.1162(3) 0.84744(11) 0.3495(3) 0.0508(8) Uani 1 1 d . . . . .
O6 O 0.1260(3) 0.83798(11) 0.3521(3) 0.0528(8) Uani 1 1 d . . . . .
O7 O -0.0394(3) 0.78054(11) 0.2829(3) 0.0568(9) Uani 1 1 d . . . . .

loop_
_atom_site_aniso_label
_atom_site_aniso_U_11
_atom_site_aniso_U_22
_atom_site_aniso_U_33
_atom_site_aniso_U_23
_atom_site_aniso_U_13
_atom_site_aniso_U_12
Ni1 0.0191(3) 0.0365(4) 0.0579(4) -0.0020(3) 0.0036(3) 0.0029(2)
Br1 0.0581(6) 0.0471(6) 0.0798(10) -0.0202(7) -0.0006(8) 0.0000(4)
Br2 0.1440(18) 0.1062(14) 0.0443(8) -0.0251(8) 0.0347(10) -0.0159(11)
N1 0.026(3) 0.037(3) 0.053(4) 0.006(3) 0.003(4) -0.003(2)
N2 0.041(3) 0.039(3) 0.031(3) 0.007(2) -0.001(2) -0.002(2)
N3 0.026(3) 0.035(4) 0.033(3) -0.001(2) 0.000(2) -0.002(2)
C1 0.031(3) 0.041(3) 0.058(4) 0.001(3) 0.008(3) -0.002(2)
C2 0.034(3) 0.040(3) 0.060(4) 0.007(4) 0.006(4) -0.002(2)
C3 0.036(3) 0.046(4) 0.062(4) 0.014(3) 0.010(3) -0.001(3)
C4 0.040(3) 0.045(3) 0.053(4) 0.013(3) -0.001(3) -0.003(3)
C5 0.035(3) 0.044(3) 0.046(4) 0.010(3) 0.000(3) -0.002(3)
C6 0.047(4) 0.043(3) 0.037(3) 0.010(3) -0.005(3) 0.001(3)
C7 0.034(3) 0.040(4) 0.040(3) 0.011(3) 0.012(3) 0.008(3)
C8 0.023(3) 0.035(3) 0.041(3) 0.006(3) 0.004(2) 0.003(3)
C9 0.024(3) 0.042(3) 0.048(4) 0.005(4) -0.004(3) 0.004(2)
C10 0.034(3) 0.047(4) 0.046(5) 0.007(4) -0.016(3) -0.002(3)
C11 0.048(4) 0.046(4) 0.039(4) 0.002(3) -0.012(3) -0.015(3)
C12 0.047(3) 0.043(5) 0.036(3) -0.002(3) -0.003(3) -0.011(3)
N4 0.024(2) 0.037(3) 0.041(3) -0.002(2) 0.005(2) 0.002(2)
C13 0.042(4) 0.038(3) 0.029(3) 0.003(2) 0.001(3) 0.000(3)
C14 0.048(3) 0.047(3) 0.049(3) 0.000(3) 0.001(3) -0.001(3)
C15 0.045(3) 0.048(3) 0.050(3) 0.005(3) 0.005(3) -0.001(3)
C16 0.068(4) 0.050(3) 0.064(4) 0.009(3) 0.016(3) -0.006(3)
C17 0.091(3) 0.055(3) 0.076(3) 0.000(3) 0.063(3) -0.025(3)
C18 0.049(3) 0.052(4) 0.099(4) 0.006(3) 0.037(3) -0.006(3)
C19 0.040(3) 0.050(3) 0.084(4) 0.002(3) 0.024(3) -0.001(3)
O1 0.0211(18) 0.033(2) 0.031(2) -0.0038(17) 0.0041(16) 0.0052(15)
O2 0.022(2) 0.045(2) 0.035(2) -0.0099(19) -0.0010(17) 0.0095(17)
O3 0.028(2) 0.036(2) 0.046(3) -0.001(2) 0.008(2) 0.0107(17)
C20 0.021(2) 0.032(3) 0.038(3) -0.001(2) 0.003(2) 0.001(2)
C21 0.022(2) 0.032(2) 0.039(3) -0.007(2) 0.006(2) 0.006(2)
C22 0.032(3) 0.035(3) 0.044(3) -0.005(2) 0.009(2) 0.007(2)
C23 0.053(3) 0.045(3) 0.047(4) -0.012(3) 0.016(3) 0.017(3)
C24 0.052(4) 0.059(3) 0.057(3) -0.009(3) 0.020(3) 0.029(3)
C25 0.056(4) 0.062(3) 0.058(4) -0.003(4) 0.019(3) 0.029(3)
C26 0.058(3) 0.049(3) 0.054(4) -0.004(4) 0.024(3) 0.020(3)
C27 0.032(3) 0.035(2) 0.051(3) -0.001(2) 0.015(2) 0.010(2)
C28 0.023(2) 0.029(2) 0.046(2) -0.001(2) 0.0059(19) 0.0034(19)
C29 0.025(3) 0.030(3) 0.050(3) 0.000(2) 0.004(2) 0.003(2)
C30 0.028(3) 0.038(4) 0.061(4) 0.006(3) 0.005(3) -0.001(3)
C31 0.030(3) 0.043(4) 0.061(4) 0.007(3) 0.005(3) 0.006(3)
C32 0.034(3) 0.038(3) 0.058(4) 0.008(3) -0.007(3) 0.002(3)
C33 0.037(3) 0.040(3) 0.053(3) -0.006(3) -0.009(3) 0.011(3)
C34 0.035(3) 0.037(3) 0.047(4) -0.005(3) -0.005(3) 0.008(2)
Br1A 0.0667(12) 0.0581(11) 0.0742(14) -0.0287(12) 0.0151(13) -0.0209(9)
Br2A 0.0276(6) 0.0828(13) 0.0306(7) -0.0083(7) -0.0112(5) 0.0178(6)
N1A 0.025(3) 0.040(3) 0.047(5) 0.005(3) 0.011(4) 0.000(3)
N2A 0.038(3) 0.040(3) 0.033(3) 0.006(3) 0.002(3) -0.001(3)
N3A 0.027(4) 0.034(5) 0.036(4) 0.000(3) 0.003(3) -0.004(3)
C1A 0.032(4) 0.039(3) 0.051(5) -0.002(4) 0.014(4) -0.002(3)
C2A 0.037(4) 0.040(4) 0.059(5) 0.003(4) 0.017(4) -0.003(3)
C3A 0.035(4) 0.041(4) 0.053(5) 0.009(4) 0.012(4) -0.002(3)
C4A 0.036(3) 0.044(4) 0.050(5) 0.009(4) 0.012(4) 0.003(3)
C5A 0.029(3) 0.040(3) 0.045(4) 0.007(3) 0.011(3) 0.004(3)
C6A 0.025(4) 0.041(4) 0.033(4) 0.005(3) 0.010(3) 0.012(3)
C7A 0.033(4) 0.039(5) 0.037(4) 0.009(4) 0.009(3) 0.011(4)
C8A 0.022(3) 0.035(4) 0.043(4) 0.006(4) 0.005(3) 0.004(3)
C9A 0.022(3) 0.040(4) 0.038(5) 0.002(5) -0.005(4) 0.001(3)
C10A 0.031(4) 0.043(4) 0.041(5) -0.003(4) -0.003(4) 0.003(3)
C11A 0.035(4) 0.038(4) 0.037(4) -0.007(4) -0.005(3) 0.004(3)
C12A 0.036(4) 0.038(5) 0.039(4) -0.003(3) -0.001(3) -0.002(3)
N4A 0.027(3) 0.038(3) 0.043(3) -0.002(3) 0.010(3) 0.000(3)
C13A 0.040(4) 0.039(4) 0.035(4) 0.002(3) 0.004(4) -0.002(4)
C14A 0.028(3) 0.028(3) 0.025(3) 0.000(3) 0.012(2) 0.000(3)
C15A 0.035(3) 0.041(3) 0.038(3) -0.006(3) 0.026(3) 0.000(3)
C16A 0.065(4) 0.047(4) 0.042(4) -0.004(3) 0.036(3) 0.002(4)
C17A 0.091(3) 0.055(3) 0.076(3) 0.000(3) 0.063(3) -0.025(3)
C18A 0.052(4) 0.051(4) 0.077(4) -0.019(4) 0.049(3) -0.008(3)
C19A 0.028(3) 0.039(3) 0.055(4) -0.004(3) 0.015(3) -0.003(3)
O1A 0.032(3) 0.045(3) 0.048(3) -0.004(3) 0.005(3) 0.005(3)
O2A 0.028(3) 0.044(4) 0.048(4) 0.000(3) -0.002(3) 0.003(3)
O3A 0.031(3) 0.040(3) 0.055(4) 0.000(4) 0.010(3) 0.005(3)
C20A 0.025(3) 0.036(3) 0.044(4) -0.001(3) 0.008(3) 0.003(3)
C21A 0.027(3) 0.039(3) 0.048(4) -0.001(3) 0.005(3) -0.001(3)
C22A 0.032(3) 0.039(3) 0.054(4) 0.000(3) 0.004(3) 0.001(3)
C23A 0.037(4) 0.042(4) 0.054(5) -0.003(4) 0.001(4) 0.008(4)
C24A 0.039(4) 0.046(4) 0.056(4) -0.003(3) -0.006(4) 0.006(4)
C25A 0.038(4) 0.042(4) 0.062(4) -0.003(4) -0.003(4) 0.003(4)
C26A 0.028(4) 0.038(5) 0.062(4) 0.003(4) 0.004(4) 0.000(4)
C27A 0.029(3) 0.036(3) 0.054(4) 0.002(3) 0.007(3) 0.000(3)
C28A 0.036(3) 0.040(3) 0.051(3) 0.000(3) 0.012(3) 0.005(3)
C29A 0.050(4) 0.046(3) 0.051(4) 0.000(3) 0.017(3) 0.011(3)
C30A 0.059(4) 0.054(4) 0.055(5) -0.002(4) 0.020(4) 0.017(4)
C31A 0.065(5) 0.064(4) 0.062(5) -0.003(4) 0.017(4) 0.025(4)
C32A 0.074(6) 0.073(5) 0.066(5) -0.001(5) 0.019(5) 0.025(5)
C33A 0.068(5) 0.066(5) 0.061(4) -0.001(4) 0.014(5) 0.026(5)
C34A 0.056(4) 0.052(4) 0.056(4) -0.002(4) 0.015(4) 0.017(3)
Cl1 0.0262(4) 0.0495(5) 0.0373(5) -0.0013(4) -0.0027(3) -0.0010(4)
O4 0.053(2) 0.089(3) 0.0475(19) 0.0209(18) 0.0004(15) -0.0009(18)
O5 0.0369(15) 0.067(2) 0.0431(16) -0.0077(14) 0.0027(12) 0.0132(14)
O6 0.0366(15) 0.0586(19) 0.063(2) -0.0052(16) 0.0136(14) -0.0088(14)
O7 0.0402(16) 0.0524(18) 0.064(2) -0.0170(15) -0.0082(14) 0.0014(14)

loop_
_atom_type_symbol
_atom_type_description
_atom_type_scat_dispersion_real
_atom_type_scat_dispersion_imag
_atom_type_scat_source
C C 0.0181 0.0091 'International Tables Vol C Tables 4.2.6.8 and 6.1.1.4'
H H 0.0000 0.0000 'International Tables Vol C Tables 4.2.6.8 and 6.1.1.4'
Br Br -0.6763 1.2805 'International Tables Vol C Tables 4.2.6.8 and 6.1.1.4'
Cl Cl 0.3639 0.7018 'International Tables Vol C Tables 4.2.6.8 and 6.1.1.4'
N N 0.0311 0.0180 'International Tables Vol C Tables 4.2.6.8 and 6.1.1.4'
Ni Ni -3.0029 0.5091 'International Tables Vol C Tables 4.2.6.8 and 6.1.1.4'
O O 0.0492 0.0322 'International Tables Vol C Tables 4.2.6.8 and 6.1.1.4'

loop_
_exptl_crystal_face_index_h
_exptl_crystal_face_index_k
_exptl_crystal_face_index_l
_exptl_crystal_face_perp_dist
0 -1 -1 0.0092
0 1 1 0.0251
1 0 -1 0.0725
-2 1 2 0.0579
0 -1 0 0.0592
0 1 0 0.0622
-1 2 0 0.0911
1 -2 0 0.1044

loop_
_geom_angle_atom_site_label_1
_geom_angle_atom_site_label_2
_geom_angle_atom_site_label_3
_geom_angle
_geom_angle_site_symmetry_1
_geom_angle_site_symmetry_3
_geom_angle_publ_flag
N2 Ni1 N1 73.1(3) . . ?
N2 Ni1 N3 81.6(4) . . ?
N2 Ni1 N4 85.3(4) . . ?
N2 Ni1 O2 178.8(3) . . ?
N3 Ni1 N1 90.4(4) . . ?
N3 Ni1 O2 97.3(3) . . ?
N4 Ni1 N1 155.8(3) . . ?
N4 Ni1 N3 97.2(4) . . ?
N4 Ni1 O2 94.5(2) . . ?
O1 Ni1 N1 81.7(3) . . ?
O1 Ni1 N2 102.0(3) . . ?
O1 Ni1 N3 169.8(4) . . ?
O1 Ni1 N4 92.6(2) . . ?
O1 Ni1 O2 79.17(18) . . ?
O2 Ni1 N1 107.3(2) . . ?
N1A Ni1 N3A 94.3(7) . . ?
N1A Ni1 N4A 166.4(4) . . ?
N1A Ni1 O2A 79.0(5) . . ?
N2A Ni1 N1A 82.0(5) . . ?
N2A Ni1 N3A 84.4(5) . . ?
N2A Ni1 N4A 85.3(5) . . ?
N2A Ni1 O2A 75.9(5) . . ?
N3A Ni1 N4A 89.4(7) . . ?
N3A Ni1 O2A 159.9(4) . . ?
N4A Ni1 O2A 93.2(3) . . ?
O1A Ni1 N1A 89.3(5) . . ?
O1A Ni1 N2A 155.6(5) . . ?
O1A Ni1 N3A 119.1(4) . . ?
O1A Ni1 N4A 100.3(4) . . ?
O1A Ni1 O2A 80.1(3) . . ?
C1 N1 Ni1 129.8(7) . . ?
C1 N1 C5 117.2(7) . . ?
C5 N1 Ni1 108.6(5) . . ?
C6 N2 Ni1 112.1(6) . . ?
C7 N2 Ni1 110.8(6) . . ?
C7 N2 C6 108.1(7) . . ?
C13 N2 Ni1 109.1(6) . . ?
C13 N2 C6 111.5(7) . . ?
C13 N2 C7 105.0(7) . . ?
C8 N3 Ni1 113.5(6) . . ?
C12 N3 Ni1 128.2(6) . . ?
C12 N3 C8 117.2(6) . . ?
N1 C1 Br1 115.9(6) . . ?
N1 C1 C2 125.4(9) . . ?
C2 C1 Br1 118.7(6) . . ?
C1 C2 H2 121.8 . . ?
C3 C2 C1 116.5(7) . . ?
C3 C2 H2 121.8 . . ?
C2 C3 H3 119.9 . . ?
C4 C3 C2 120.2(7) . . ?
C4 C3 H3 119.9 . . ?
C3 C4 H4 120.8 . . ?
C3 C4 C5 118.4(9) . . ?
C5 C4 H4 120.8 . . ?
N1 C5 C4 122.3(8) . . ?
N1 C5 C6 116.9(6) . . ?
C4 C5 C6 120.8(8) . . ?
N2 C6 C5 109.5(7) . . ?
N2 C6 H6A 109.8 . . ?
N2 C6 H6B 109.8 . . ?
C5 C6 H6A 109.8 . . ?
C5 C6 H6B 109.8 . . ?
H6A C6 H6B 108.2 . . ?
N2 C7 H7A 108.7 . . ?
N2 C7 H7B 108.7 . . ?
N2 C7 C8 114.2(8) . . ?
H7A C7 H7B 107.6 . . ?
C8 C7 H7A 108.7 . . ?
C8 C7 H7B 108.7 . . ?
N3 C8 C7 116.2(7) . . ?
N3 C8 C9 121.0(8) . . ?
C9 C8 C7 122.7(7) . . ?
C8 C9 H9 119.4 . . ?
C10 C9 C8 121.1(8) . . ?
C10 C9 H9 119.4 . . ?
C9 C10 H10 120.6 . . ?
C11 C10 C9 118.9(7) . . ?
C11 C10 H10 120.6 . . ?
C10 C11 H11 121.0 . . ?
C10 C11 C12 117.9(7) . . ?
C12 C11 H11 121.0 . . ?
N3 C12 Br2 118.1(6) . . ?
N3 C12 C11 123.8(7) . . ?
C11 C12 Br2 118.1(6) . . ?
C14 N4 Ni1 99.2(5) . . ?
C14 N4 C15 114.3(7) . . ?
C14 N4 C19 106.6(7) . . ?
C15 N4 Ni1 115.6(5) . . ?
C15 N4 C19 109.7(7) . . ?
C19 N4 Ni1 110.7(5) . . ?
N2 C13 H13A 110.1 . . ?
N2 C13 H13B 110.1 . . ?
N2 C13 C14 108.1(8) . . ?
H13A C13 H13B 108.4 . . ?
C14 C13 H13A 110.1 . . ?
C14 C13 H13B 110.1 . . ?
N4 C14 C13 110.6(6) . . ?
N4 C14 H14A 109.5 . . ?
N4 C14 H14B 109.5 . . ?
C13 C14 H14A 109.5 . . ?
C13 C14 H14B 109.5 . . ?
H14A C14 H14B 108.1 . . ?
N4 C15 H15A 109.1 . . ?
N4 C15 H15B 109.1 . . ?
N4 C15 C16 112.6(7) . . ?
H15A C15 H15B 107.8 . . ?
C16 C15 H15A 109.1 . . ?
C16 C15 H15B 109.1 . . ?
C15 C16 H16A 109.8 . . ?
C15 C16 H16B 109.8 . . ?
C15 C16 C17 109.5(7) . . ?
H16A C16 H16B 108.2 . . ?
C17 C16 H16A 109.8 . . ?
C17 C16 H16B 109.8 . . ?
C16 C17 H17A 110.8 . . ?
C16 C17 H17B 110.8 . . ?
H17A C17 H17B 108.9 . . ?
C18 C17 C16 104.8(7) . . ?
C18 C17 H17A 110.8 . . ?
C18 C17 H17B 110.8 . . ?
C17 C18 H18A 113.7 . . ?
C17 C18 H18B 113.7 . . ?
C17 C18 C19 89.4(7) . . ?
H18A C18 H18B 111.0 . . ?
C19 C18 H18A 113.8 . . ?
C19 C18 H18B 113.8 . . ?
N4 C19 C18 100.3(6) . . ?
N4 C19 H19A 111.7 . . ?
N4 C19 H19B 111.7 . . ?
C18 C19 H19A 111.7 . . ?
C18 C19 H19B 111.7 . . ?
H19A C19 H19B 109.5 . . ?
C20 O1 Ni1 114.7(4) . . ?
C21 O2 Ni1 110.0(4) . . ?
C27 O3 C28 122.8(5) . . ?
O1 C20 C21 115.5(5) . . ?
O1 C20 C28 126.2(7) . . ?
C28 C20 C21 118.2(6) . . ?
O2 C21 C20 119.4(5) . . ?
O2 C21 C22 121.5(5) . . ?
C22 C21 C20 119.1(5) . . ?
C23 C22 C21 122.6(6) . . ?
C27 C22 C21 118.7(6) . . ?
C27 C22 C23 118.6(6) . . ?
C22 C23 H23 119.8 . . ?
C24 C23 C22 120.5(7) . . ?
C24 C23 H23 119.8 . . ?
C23 C24 H24 119.3 . . ?
C25 C24 C23 121.4(8) . . ?
C25 C24 H24 119.3 . . ?
C24 C25 H25 120.9 . . ?
C24 C25 C26 118.2(9) . . ?
C26 C25 H25 120.9 . . ?
C25 C26 H26 119.2 . . ?
C25 C26 C27 121.6(10) . . ?
C27 C26 H26 119.2 . . ?
O3 C27 C22 120.8(6) . . ?
O3 C27 C26 119.4(7) . . ?
C22 C27 C26 119.7(8) . . ?
O3 C28 C29 113.2(5) . . ?
C20 C28 O3 120.0(6) . . ?
C20 C28 C29 126.8(6) . . ?
C28 C29 C30 116.8(7) . . ?
C34 C29 C28 122.8(7) . . ?
C34 C29 C30 120.0(8) . . ?
C29 C30 H30 122.2 . . ?
C31 C30 C29 115.5(11) . . ?
C31 C30 H30 122.2 . . ?
C30 C31 H31 117.9 . . ?
C30 C31 C32 124.2(9) . . ?
C32 C31 H31 117.9 . . ?
C31 C32 H32 120.8 . . ?
C33 C32 C31 118.4(7) . . ?
C33 C32 H32 120.8 . . ?
C32 C33 H33 120.5 . . ?
C34 C33 C32 118.9(8) . . ?
C34 C33 H33 120.5 . . ?
C29 C34 C33 122.9(8) . . ?
C29 C34 H34 118.6 . . ?
C33 C34 H34 118.6 . . ?
C1A N1A Ni1 136.8(9) . . ?
C1A N1A C5A 117.1(10) . . ?
C5A N1A Ni1 104.6(7) . . ?
C6A N2A Ni1 98.1(7) . . ?
C6A N2A C13A 110.8(11) . . ?
C7A N2A Ni1 106.7(10) . . ?
C7A N2A C6A 110.9(11) . . ?
C7A N2A C13A 122.5(12) . . ?
C13A N2A Ni1 104.8(9) . . ?
C8A N3A Ni1 106.4(7) . . ?
C8A N3A C12A 115.6(9) . . ?
C12A N3A Ni1 137.9(9) . . ?
N1A C1A Br1A 117.5(8) . . ?
N1A C1A C2A 124.8(11) . . ?
C2A C1A Br1A 117.7(8) . . ?
C1A C2A H2A 121.2 . . ?
C3A C2A C1A 117.5(11) . . ?
C3A C2A H2A 121.2 . . ?
C2A C3A H3A 120.4 . . ?
C4A C3A C2A 119.3(11) . . ?
C4A C3A H3A 120.4 . . ?
C3A C4A H4A 120.6 . . ?
C3A C4A C5A 118.9(12) . . ?
C5A C4A H4A 120.6 . . ?
N1A C5A C4A 122.3(10) . . ?
N1A C5A C6A 118.1(9) . . ?
C4A C5A C6A 119.6(11) . . ?
N2A C6A C5A 110.2(10) . . ?
N2A C6A H6AA 109.6 . . ?
N2A C6A H6AB 109.6 . . ?
C5A C6A H6AA 109.6 . . ?
C5A C6A H6AB 109.6 . . ?
H6AA C6A H6AB 108.1 . . ?
N2A C7A H7AA 109.2 . . ?
N2A C7A H7AB 109.2 . . ?
N2A C7A C8A 112.1(13) . . ?
H7AA C7A H7AB 107.9 . . ?
C8A C7A H7AA 109.2 . . ?
C8A C7A H7AB 109.2 . . ?
N3A C8A C7A 121.3(11) . . ?
N3A C8A C9A 125.3(12) . . ?
C9A C8A C7A 113.4(10) . . ?
C8A C9A H9A 121.4 . . ?
C10A C9A C8A 117.2(12) . . ?
C10A C9A H9A 121.4 . . ?
C9A C10A H10A 120.0 . . ?
C11A C10A C9A 120.0(11) . . ?
C11A C10A H10A 120.0 . . ?
C10A C11A H11A 119.9 . . ?
C10A C11A C12A 120.2(11) . . ?
C12A C11A H11A 119.9 . . ?
N3A C12A Br2A 117.2(9) . . ?
N3A C12A C11A 121.0(9) . . ?
C11A C12A Br2A 121.7(8) . . ?
C14A N4A Ni1 102.7(7) . . ?
C14A N4A C19A 110.3(9) . . ?
C15A N4A Ni1 111.1(8) . . ?
C15A N4A C14A 113.2(9) . . ?
C15A N4A C19A 109.9(9) . . ?
C19A N4A Ni1 109.5(7) . . ?
N2A C13A H13C 110.1 . . ?
N2A C13A H13D 110.1 . . ?
N2A C13A C14A 107.9(11) . . ?
H13C C13A H13D 108.4 . . ?
C14A C13A H13C 110.1 . . ?
C14A C13A H13D 110.1 . . ?
N4A C14A C13A 106.8(9) . . ?
N4A C14A H14C 110.4 . . ?
N4A C14A H14D 110.4 . . ?
C13A C14A H14C 110.4 . . ?
C13A C14A H14D 110.4 . . ?
H14C C14A H14D 108.6 . . ?
N4A C15A H15C 108.5 . . ?
N4A C15A H15D 108.5 . . ?
N4A C15A C16A 115.0(9) . . ?
H15C C15A H15D 107.5 . . ?
C16A C15A H15C 108.5 . . ?
C16A C15A H15D 108.5 . . ?
C15A C16A H16C 107.0 . . ?
C15A C16A H16D 107.0 . . ?
C15A C16A C17A 121.4(9) . . ?
H16C C16A H16D 106.7 . . ?
C17A C16A H16C 107.0 . . ?
C17A C16A H16D 107.0 . . ?
C16A C17A H17C 112.4 . . ?
C16A C17A H17D 112.4 . . ?
H17C C17A H17D 110.0 . . ?
C18A C17A C16A 96.7(10) . . ?
C18A C17A H17C 112.4 . . ?
C18A C17A H17D 112.4 . . ?
C17A C18A H18C 103.1 . . ?
C17A C18A H18D 103.1 . . ?
C17A C18A C19A 136.2(10) . . ?
H18C C18A H18D 105.1 . . ?
C19A C18A H18C 103.1 . . ?
C19A C18A H18D 103.1 . . ?
N4A C19A C18A 105.4(8) . . ?
N4A C19A H19C 110.7 . . ?
N4A C19A H19D 110.7 . . ?
C18A C19A H19C 110.7 . . ?
C18A C19A H19D 110.7 . . ?
H19C C19A H19D 108.8 . . ?
C20A O1A Ni1 115.6(7) . . ?
C21A O2A Ni1 107.0(6) . . ?
C27A O3A C28A 119.8(8) . . ?
O1A C20A C21A 118.9(8) . . ?
O1A C20A C28A 124.9(10) . . ?
C28A C20A C21A 116.1(8) . . ?
O2A C21A C20A 117.2(8) . . ?
O2A C21A C22A 121.5(8) . . ?
C22A C21A C20A 121.2(8) . . ?
C23A C22A C21A 124.8(9) . . ?
C23A C22A C27A 118.6(9) . . ?
C27A C22A C21A 116.6(9) . . ?
C22A C23A H23A 119.0 . . ?
C22A C23A C24A 121.9(11) . . ?
C24A C23A H23A 119.0 . . ?
C23A C24A H24A 119.0 . . ?
C23A C24A C25A 122.1(12) . . ?
C25A C24A H24A 119.0 . . ?
C24A C25A H25A 123.5 . . ?
C26A C25A C24A 113.0(13) . . ?
C26A C25A H25A 123.5 . . ?
C25A C26A H26A 116.3 . . ?
C27A C26A C25A 127.3(15) . . ?
C27A C26A H26A 116.3 . . ?
O3A C27A C22A 122.7(9) . . ?
O3A C27A C26A 120.5(10) . . ?
C26A C27A C22A 116.7(12) . . ?
O3A C28A C29A 110.3(8) . . ?
C20A C28A O3A 122.7(9) . . ?
C20A C28A C29A 126.7(9) . . ?
C28A C29A C30A 115.8(11) . . ?
C34A C29A C28A 121.8(12) . . ?
C34A C29A C30A 122.3(12) . . ?
C29A C30A H30A 123.9 . . ?
C31A C30A C29A 112.3(15) . . ?
C31A C30A H30A 123.9 . . ?
C30A C31A H31A 116.8 . . ?
C30A C31A C32A 126.4(16) . . ?
C32A C31A H31A 116.8 . . ?
C31A C32A H32A 120.8 . . ?
C33A C32A C31A 118.4(14) . . ?
C33A C32A H32A 120.8 . . ?
C32A C33A H33A 120.5 . . ?
C34A C33A C32A 119.0(14) . . ?
C34A C33A H33A 120.5 . . ?
C29A C34A C33A 121.6(13) . . ?
C29A C34A H34A 119.2 . . ?
C33A C34A H34A 119.2 . . ?
O4 Cl1 O5 109.2(2) . . ?
O4 Cl1 O6 109.4(2) . . ?
O4 Cl1 O7 109.8(2) . . ?
O5 Cl1 O7 109.85(18) . . ?
O6 Cl1 O5 109.4(2) . . ?
O6 Cl1 O7 109.1(2) . . ?

loop_
_geom_bond_atom_site_label_1
_geom_bond_atom_site_label_2
_geom_bond_distance
_geom_bond_site_symmetry_2
_geom_bond_publ_flag
Ni1 N1 2.318(8) . ?
Ni1 N2 2.071(6) . ?
Ni1 N3 2.133(5) . ?
Ni1 N4 2.107(9) . ?
Ni1 O1 2.017(4) . ?
Ni1 O2 2.133(4) . ?
Ni1 N1A 2.102(12) . ?
Ni1 N2A 2.057(7) . ?
Ni1 N3A 2.151(7) . ?
Ni1 N4A 2.195(14) . ?
Ni1 O1A 1.884(8) . ?
Ni1 O2A 2.229(7) . ?
Br1 C1 1.892(9) . ?
Br2 C12 1.882(7) . ?
N1 C1 1.322(8) . ?
N1 C5 1.346(9) . ?
N2 C6 1.490(7) . ?
N2 C7 1.483(7) . ?
N2 C13 1.480(15) . ?
N3 C8 1.350(8) . ?
N3 C12 1.339(7) . ?
C1 C2 1.383(11) . ?
C2 H2 0.9500 . ?
C2 C3 1.382(12) . ?
C3 H3 0.9500 . ?
C3 C4 1.381(11) . ?
C4 H4 0.9500 . ?
C4 C5 1.392(8) . ?
C5 C6 1.502(9) . ?
C6 H6A 0.9900 . ?
C6 H6B 0.9900 . ?
C7 H7A 0.9900 . ?
C7 H7B 0.9900 . ?
C7 C8 1.502(8) . ?
C8 C9 1.385(7) . ?
C9 H9 0.9500 . ?
C9 C10 1.367(10) . ?
C10 H10 0.9500 . ?
C10 C11 1.358(11) . ?
C11 H11 0.9500 . ?
C11 C12 1.404(9) . ?
N4 C14 1.475(8) . ?
N4 C15 1.477(8) . ?
N4 C19 1.496(8) . ?
C13 H13A 0.9900 . ?
C13 H13B 0.9900 . ?
C13 C14 1.555(9) . ?
C14 H14A 0.9900 . ?
C14 H14B 0.9900 . ?
C15 H15A 0.9900 . ?
C15 H15B 0.9900 . ?
C15 C16 1.530(9) . ?
C16 H16A 0.9900 . ?
C16 H16B 0.9900 . ?
C16 C17 1.593(11) . ?
C17 H17A 0.9900 . ?
C17 H17B 0.9900 . ?
C17 C18 1.488(11) . ?
C18 H18A 0.9900 . ?
C18 H18B 0.9900 . ?
C18 C19 1.753(9) . ?
C19 H19A 0.9900 . ?
C19 H19B 0.9900 . ?
O1 C20 1.299(8) . ?
O2 C21 1.273(7) . ?
O3 C27 1.343(8) . ?
O3 C28 1.400(7) . ?
C20 C21 1.460(9) . ?
C20 C28 1.382(7) . ?
C21 C22 1.438(8) . ?
C22 C23 1.400(6) . ?
C22 C27 1.394(6) . ?
C23 H23 0.9500 . ?
C23 C24 1.384(7) . ?
C24 H24 0.9500 . ?
C24 C25 1.379(7) . ?
C25 H25 0.9500 . ?
C25 C26 1.386(7) . ?
C26 H26 0.9500 . ?
C26 C27 1.396(7) . ?
C28 C29 1.456(9) . ?
C29 C30 1.459(12) . ?
C29 C34 1.363(11) . ?
C30 H30 0.9500 . ?
C30 C31 1.371(12) . ?
C31 H31 0.9500 . ?
C31 C32 1.404(11) . ?
C32 H32 0.9500 . ?
C32 C33 1.397(9) . ?
C33 H33 0.9500 . ?
C33 C34 1.378(11) . ?
C34 H34 0.9500 . ?
Br1A C1A 1.901(11) . ?
Br2A C12A 1.903(9) . ?
N1A C1A 1.323(10) . ?
N1A C5A 1.347(11) . ?
N2A C6A 1.483(9) . ?
N2A C7A 1.477(9) . ?
N2A C13A 1.51(3) . ?
N3A C8A 1.358(9) . ?
N3A C12A 1.360(8) . ?
C1A C2A 1.385(12) . ?
C2A H2A 0.9500 . ?
C2A C3A 1.379(13) . ?
C3A H3A 0.9500 . ?
C3A C4A 1.377(13) . ?
C4A H4A 0.9500 . ?
C4A C5A 1.394(10) . ?
C5A C6A 1.505(11) . ?
C6A H6AA 0.9900 . ?
C6A H6AB 0.9900 . ?
C7A H7AA 0.9900 . ?
C7A H7AB 0.9900 . ?
C7A C8A 1.504(9) . ?
C8A C9A 1.389(9) . ?
C9A H9A 0.9500 . ?
C9A C10A 1.360(12) . ?
C10A H10A 0.9500 . ?
C10A C11A 1.359(12) . ?
C11A H11A 0.9500 . ?
C11A C12A 1.415(11) . ?
N4A C14A 1.477(10) . ?
N4A C15A 1.477(9) . ?
N4A C19A 1.487(9) . ?
C13A H13C 0.9900 . ?
C13A H13D 0.9900 . ?
C13A C14A 1.557(10) . ?
C14A H14C 0.9900 . ?
C14A H14D 0.9900 . ?
C15A H15C 0.9900 . ?
C15A H15D 0.9900 . ?
C15A C16A 1.523(10) . ?
C16A H16C 0.9900 . ?
C16A H16D 0.9900 . ?
C16A C17A 1.536(12) . ?
C17A H17C 0.9900 . ?
C17A H17D 0.9900 . ?
C17A C18A 1.375(12) . ?
C18A H18C 0.9900 . ?
C18A H18D 0.9900 . ?
C18A C19A 1.712(10) . ?
C19A H19C 0.9900 . ?
C19A H19D 0.9900 . ?
O1A C20A 1.313(10) . ?
O2A C21A 1.258(9) . ?
O3A C27A 1.362(10) . ?
O3A C28A 1.390(9) . ?
C20A C21A 1.448(11) . ?
C20A C28A 1.380(9) . ?
C21A C22A 1.444(10) . ?
C22A C23A 1.383(7) . ?
C22A C27A 1.386(7) . ?
C23A H23A 0.9500 . ?
C23A C24A 1.388(8) . ?
C24A H24A 0.9500 . ?
C24A C25A 1.391(8) . ?
C25A H25A 0.9500 . ?
C25A C26A 1.388(8) . ?
C26A H26A 0.9500 . ?
C26A C27A 1.386(8) . ?
C28A C29A 1.442(11) . ?
C29A C30A 1.463(15) . ?
C29A C34A 1.357(13) . ?
C30A H30A 0.9500 . ?
C30A C31A 1.357(14) . ?
C31A H31A 0.9500 . ?
C31A C32A 1.392(13) . ?
C32A H32A 0.9500 . ?
C32A C33A 1.383(12) . ?
C33A H33A 0.9500 . ?
C33A C34A 1.365(13) . ?
C34A H34A 0.9500 . ?
Cl1 O4 1.433(3) . ?
Cl1 O5 1.437(3) . ?
Cl1 O6 1.433(3) . ?
Cl1 O7 1.440(3) . ?

loop_
_geom_torsion_atom_site_label_1
_geom_torsion_atom_site_label_2
_geom_torsion_atom_site_label_3
_geom_torsion_atom_site_label_4
_geom_torsion
_geom_torsion_site_symmetry_1
_geom_torsion_site_symmetry_2
_geom_torsion_site_symmetry_3
_geom_torsion_site_symmetry_4
_geom_torsion_publ_flag
Ni1 N1 C1 Br1 -27.2(11) . . . . ?
Ni1 N1 C1 C2 154.0(8) . . . . ?
Ni1 N1 C5 C4 -157.2(8) . . . . ?
Ni1 N1 C5 C6 22.8(10) . . . . ?
Ni1 N2 C6 C5 -39.5(10) . . . . ?
Ni1 N2 C7 C8 -19.9(15) . . . . ?
Ni1 N2 C13 C14 -21.5(7) . . . . ?
Ni1 N3 C8 C7 -11(3) . . . . ?
Ni1 N3 C8 C9 172.6(17) . . . . ?
Ni1 N3 C12 Br2 8.1(14) . . . . ?
Ni1 N3 C12 C11 -170.0(10) . . . . ?
Ni1 N4 C14 C13 -54.4(7) . . . . ?
Ni1 N4 C15 C16 -177.6(6) . . . . ?
Ni1 N4 C19 C18 -159.6(5) . . . . ?
Ni1 O1 C20 C21 11.0(10) . . . . ?
Ni1 O1 C20 C28 -166.5(7) . . . . ?
Ni1 O2 C21 C20 -3.9(8) . . . . ?
Ni1 O2 C21 C22 175.5(5) . . . . ?
Ni1 N1A C1A Br1A -16(2) . . . . ?
Ni1 N1A C1A C2A 161.1(13) . . . . ?
Ni1 N1A C5A C4A -167.1(12) . . . . ?
Ni1 N1A C5A C6A 10.9(16) . . . . ?
Ni1 N2A C6A C5A -49.6(11) . . . . ?
Ni1 N2A C7A C8A -32(2) . . . . ?
Ni1 N2A C13A C14A 46.8(12) . . . . ?
Ni1 N3A C8A C7A -4(4) . . . . ?
Ni1 N3A C8A C9A 175(3) . . . . ?
Ni1 N3A C12A Br2A -5(3) . . . . ?
Ni1 N3A C12A C11A 176.3(18) . . . . ?
Ni1 N4A C14A C13A 44.8(10) . . . . ?
Ni1 N4A C15A C16A -178.7(7) . . . . ?
Ni1 N4A C19A C18A 140.3(6) . . . . ?
Ni1 O1A C20A C21A -3.8(19) . . . . ?
Ni1 O1A C20A C28A 173.8(13) . . . . ?
Ni1 O2A C21A C20A 9.8(13) . . . . ?
Ni1 O2A C21A C22A -168.0(8) . . . . ?
Br1 C1 C2 C3 178.7(6) . . . . ?
N1 C1 C2 C3 -2.5(14) . . . . ?
N1 C5 C6 N2 7.8(12) . . . . ?
N2 C7 C8 N3 21(3) . . . . ?
N2 C7 C8 C9 -162.8(19) . . . . ?
N2 C13 C14 N4 53.9(8) . . . . ?
N3 C8 C9 C10 -2(3) . . . . ?
C1 N1 C5 C4 1.7(15) . . . . ?
C1 N1 C5 C6 -178.3(9) . . . . ?
C1 C2 C3 C4 2.5(12) . . . . ?
C2 C3 C4 C5 -0.7(13) . . . . ?
C3 C4 C5 N1 -1.5(15) . . . . ?
C3 C4 C5 C6 178.4(9) . . . . ?
C4 C5 C6 N2 -172.1(9) . . . . ?
C5 N1 C1 Br1 179.2(7) . . . . ?
C5 N1 C1 C2 0.4(14) . . . . ?
C6 N2 C7 C8 -143.2(14) . . . . ?
C6 N2 C13 C14 102.9(8) . . . . ?
C7 N2 C6 C5 82.9(10) . . . . ?
C7 N2 C13 C14 -140.3(6) . . . . ?
C7 C8 C9 C10 -178.4(17) . . . . ?
C8 N3 C12 Br2 175.2(18) . . . . ?
C8 N3 C12 C11 -3(2) . . . . ?
C8 C9 C10 C11 0(2) . . . . ?
C9 C10 C11 C12 0.9(16) . . . . ?
C10 C11 C12 Br2 -177.5(9) . . . . ?
C10 C11 C12 N3 0.6(16) . . . . ?
C12 N3 C8 C7 180.0(15) . . . . ?
C12 N3 C8 C9 4(3) . . . . ?
N4 C15 C16 C17 43.9(10) . . . . ?
C13 N2 C6 C5 -162.2(8) . . . . ?
C13 N2 C7 C8 97.7(14) . . . . ?
C14 N4 C15 C16 68.1(9) . . . . ?
C14 N4 C19 C18 -52.7(8) . . . . ?
C15 N4 C14 C13 69.2(9) . . . . ?
C15 N4 C19 C18 71.5(8) . . . . ?
C15 C16 C17 C18 -67.2(9) . . . . ?
C16 C17 C18 C19 80.8(7) . . . . ?
C17 C18 C19 N4 -85.7(7) . . . . ?
C19 N4 C14 C13 -169.4(7) . . . . ?
C19 N4 C15 C16 -51.6(10) . . . . ?
O1 C20 C21 O2 -4.5(11) . . . . ?
O1 C20 C21 C22 176.1(7) . . . . ?
O1 C20 C28 O3 -176.1(8) . . . . ?
O1 C20 C28 C29 7.5(14) . . . . ?
O2 C21 C22 C23 5.0(11) . . . . ?
O2 C21 C22 C27 -177.9(6) . . . . ?
O3 C28 C29 C30 -1.1(11) . . . . ?
O3 C28 C29 C34 -173.2(8) . . . . ?
C20 C21 C22 C23 -175.6(8) . . . . ?
C20 C21 C22 C27 1.5(10) . . . . ?
C20 C28 C29 C30 175.5(10) . . . . ?
C20 C28 C29 C34 3.4(13) . . . . ?
C21 C20 C28 O3 6.5(12) . . . . ?
C21 C20 C28 C29 -169.9(7) . . . . ?
C21 C22 C23 C24 178.2(8) . . . . ?
C21 C22 C27 O3 3.1(11) . . . . ?
C21 C22 C27 C26 -177.8(10) . . . . ?
C22 C23 C24 C25 -0.2(16) . . . . ?
C23 C22 C27 O3 -179.7(8) . . . . ?
C23 C22 C27 C26 -0.6(13) . . . . ?
C23 C24 C25 C26 -1.1(18) . . . . ?
C24 C25 C26 C27 2(2) . . . . ?
C25 C26 C27 O3 178.3(12) . . . . ?
C25 C26 C27 C22 -0.8(19) . . . . ?
C27 O3 C28 C20 -2.0(11) . . . . ?
C27 O3 C28 C29 174.8(7) . . . . ?
C27 C22 C23 C24 1.1(13) . . . . ?
C28 O3 C27 C22 -3.0(11) . . . . ?
C28 O3 C27 C26 177.8(10) . . . . ?
C28 C20 C21 O2 173.2(7) . . . . ?
C28 C20 C21 C22 -6.3(12) . . . . ?
C28 C29 C30 C31 -176.0(8) . . . . ?
C28 C29 C34 C33 173.6(8) . . . . ?
C29 C30 C31 C32 3.3(16) . . . . ?
C30 C29 C34 C33 1.7(15) . . . . ?
C30 C31 C32 C33 -0.9(13) . . . . ?
C31 C32 C33 C34 -1.3(12) . . . . ?
C32 C33 C34 C29 0.8(14) . . . . ?
C34 C29 C30 C31 -3.6(16) . . . . ?
Br1A C1A C2A C3A 177.8(11) . . . . ?
N1A Ni1 O1A C20A -72.2(11) . . . . ?
N1A C1A C2A C3A 0(2) . . . . ?
N1A C5A C6A N2A 27.8(17) . . . . ?
N2A Ni1 O1A C20A -3.5(18) . . . . ?
N2A C7A C8A N3A 25(5) . . . . ?
N2A C7A C8A C9A -154(3) . . . . ?
N2A C13A C14A N4A -64.7(12) . . . . ?
N3A Ni1 O1A C20A -166.7(12) . . . . ?
N3A C8A C9A C10A 9(5) . . . . ?
C1A N1A C5A C4A 1(2) . . . . ?
C1A N1A C5A C6A 179.3(13) . . . . ?
C1A C2A C3A C4A 3(2) . . . . ?
C2A C3A C4A C5A -4(2) . . . . ?
C3A C4A C5A N1A 2(2) . . . . ?
C3A C4A C5A C6A -176.2(13) . . . . ?
C4A C5A C6A N2A -154.1(13) . . . . ?
C5A N1A C1A Br1A -179.8(12) . . . . ?
C5A N1A C1A C2A -2(2) . . . . ?
C6A N2A C7A C8A -138(2) . . . . ?
C6A N2A C13A C14A 151.6(9) . . . . ?
C7A N2A C6A C5A 61.7(13) . . . . ?
C7A N2A C13A C14A -74.5(14) . . . . ?
C7A C8A C9A C10A -172(2) . . . . ?
C8A N3A C12A Br2A 180(3) . . . . ?
C8A N3A C12A C11A 1(4) . . . . ?
C8A C9A C10A C11A -2(3) . . . . ?
C9A C10A C11A C12A -5(3) . . . . ?
C10A C11A C12A Br2A -173.2(15) . . . . ?
C10A C11A C12A N3A 5(3) . . . . ?
C12A N3A C8A C7A 173(3) . . . . ?
C12A N3A C8A C9A -8(6) . . . . ?
N4A Ni1 O1A C20A 98.2(11) . . . . ?
N4A C15A C16A C17A 58.7(14) . . . . ?
C13A N2A C6A C5A -158.9(10) . . . . ?
C13A N2A C7A C8A 88(2) . . . . ?
C14A N4A C15A C16A 66.4(12) . . . . ?
C14A N4A C19A C18A -107.4(10) . . . . ?
C15A N4A C14A C13A 164.6(11) . . . . ?
C15A N4A C19A C18A 18.1(12) . . . . ?
C15A C16A C17A C18A -10.0(16) . . . . ?
C16A C17A C18A C19A -38(2) . . . . ?
C17A C18A C19A N4A 37(2) . . . . ?
C19A N4A C14A C13A -71.8(12) . . . . ?
C19A N4A C15A C16A -57.4(12) . . . . ?
O1A C20A C21A O2A -5(2) . . . . ?
O1A C20A C21A C22A 172.5(12) . . . . ?
O1A C20A C28A O3A 179.8(14) . . . . ?
O1A C20A C28A C29A 6(3) . . . . ?
O2A Ni1 O1A C20A 6.7(11) . . . . ?
O2A C21A C22A C23A 6.1(19) . . . . ?
O2A C21A C22A C27A -175.2(11) . . . . ?
O3A C28A C29A C30A -3(2) . . . . ?
O3A C28A C29A C34A -179.9(14) . . . . ?
C20A C21A C22A C23A -171.6(14) . . . . ?
C20A C21A C22A C27A 7.0(18) . . . . ?
C20A C28A C29A C30A 171.7(18) . . . . ?
C20A C28A C29A C34A -5(2) . . . . ?
C21A C20A C28A O3A -3(2) . . . . ?
C21A C20A C28A C29A -176.7(12) . . . . ?
C21A C22A C23A C24A -179.8(13) . . . . ?
C21A C22A C27A O3A -0.8(19) . . . . ?
C21A C22A C27A C26A 175.4(16) . . . . ?
C22A C23A C24A C25A 1(2) . . . . ?
C23A C22A C27A O3A 177.9(14) . . . . ?
C23A C22A C27A C26A -6(2) . . . . ?
C23A C24A C25A C26A 1(2) . . . . ?
C24A C25A C26A C27A -6(3) . . . . ?
C25A C26A C27A O3A -174.8(18) . . . . ?
C25A C26A C27A C22A 9(3) . . . . ?
C27A O3A C28A C20A 9(2) . . . . ?
C27A O3A C28A C29A -176.3(13) . . . . ?
C27A C22A C23A C24A 2(2) . . . . ?
C28A O3A C27A C22A -7(2) . . . . ?
C28A O3A C27A C26A 177.1(17) . . . . ?
C28A C20A C21A O2A 176.8(12) . . . . ?
C28A C20A C21A C22A -5(2) . . . . ?
C28A C29A C30A C31A -176.0(18) . . . . ?
C28A C29A C34A C33A 176.9(15) . . . . ?
C29A C30A C31A C32A -2(4) . . . . ?
C30A C29A C34A C33A 0(3) . . . . ?
C30A C31A C32A C33A 1(3) . . . . ?
C31A C32A C33A C34A 0(3) . . . . ?
C32A C33A C34A C29A -1(3) . . . . ?
C34A C29A C30A C31A 1(3) . . . . ?

loop_
_exptl_oxdiff_crystal_face_indexfrac_h
_exptl_oxdiff_crystal_face_indexfrac_k
_exptl_oxdiff_crystal_face_indexfrac_l
_exptl_oxdiff_crystal_face_x
_exptl_oxdiff_crystal_face_y
_exptl_oxdiff_crystal_face_z
0.0001 -1.0009 -1.0003 0.1147 0.0076 0.0845
-0.0001 1.0009 1.0003 -0.1147 -0.0076 -0.0845
0.9999 -0.0018 -1.0008 -0.0031 0.1269 0.1309
-1.9997 1.0033 2.0014 0.0072 -0.2169 -0.2974
-0.0002 -0.9997 0.0002 -0.0009 -0.0369 0.0357
0.0002 0.9997 -0.0002 0.0009 0.0369 -0.0357
-0.9994 2.0000 -0.0001 0.1206 -0.0087 -0.1534
0.9994 -2.0000 0.0001 -0.1206 0.0087 0.1534
